data_2106695
loop_
_publ_author_name
'Kawada, I.'
'Yamaoka, S.'
'Kato, K.'

_publ_section_title
;
 Barium disulphide
;
_journal_name_full 'Acta Crystallographica B (24,1968-38,1982)'
_journal_page_first 2905
_journal_page_last 2906
_journal_volume 31
_journal_year 1975
_chemical_formula_sum 'Ba S2'
_space_group_IT_number 15
_symmetry_space_group_name_Hall '-C 2yc'
_symmetry_space_group_name_H-M 'C 1 2/c 1'
_cell_angle_alpha 90
_cell_angle_beta 118.37
_cell_angle_gamma 90
_cell_formula_units_Z 4
_cell_length_a 9.299
_cell_length_b 4.736
_cell_length_c 8.993
_cell_volume 348.485
_citation_journal_id_ASTM ACBCAR
_cod_data_source_file Kawada_ACBCAR_1975_350.cif
_cod_data_source_block Ba1S2
_cod_original_cell_volume 348.4854
_cod_original_formula_sum 'Ba1 S2'
_cod_database_code 2106695

loop_
_symmetry_equiv_pos_as_xyz
x,y,z
-x,y,-z+1/2
-x,-y,-z
x,-y,z-1/2
x+1/2,y+1/2,z
-x+1/2,y+1/2,-z+1/2
-x+1/2,-y+1/2,-z
x+1/2,-y+1/2,z-1/2

loop_
_atom_site_label
_atom_site_type_symbol
_atom_site_fract_x
_atom_site_fract_y
_atom_site_fract_z
_atom_site_occupancy
_atom_site_U_iso_or_equiv
Ba1 Ba+2 0 0.1446 0.25 1 0.0
S1 S-1 0.1603 0.3545 0.0206 1 0.0
